data_2241615
loop_
_publ_author_name
'Sakate, Mika'
'Hosoda, Haruka'
'Suzuki, Takayoshi'

_publ_section_title
;
 Crystal structures of
 bis[2-(pyridin-2-yl)phenyl-\k^2^<i>N</i>,<i>C</i>^1^]rhodium(III)
 complexes containing an acetonitrile or monodentate thyminate(1{-})
 ligand
;
_journal_coeditor_code IS5448
_journal_issue 4
_journal_name_full 'Acta Crystallographica Section E'
_journal_page_first 543
_journal_page_last 547
_journal_paper_doi 10.1107/S2056989016004837
_journal_volume 72
_journal_year 2016
_chemical_formula_iupac '[Rh Cl (C11 H8 N)2 (C2 H3 N)]'
_chemical_formula_moiety 'C24 H19 Cl N3 Rh'
_chemical_formula_sum 'C24 H19 Cl N3 Rh'
_chemical_formula_weight 487.78
_chemical_name_systematic
(<i>OC</i>-6-42)-Acetonitrilechloridobis[2-(pyridin-2-yl)phenyl-\k^2^<i>N</i>,<i>C</i>^1^]rhodium(III)
_space_group_crystal_system orthorhombic
_space_group_IT_number 61
_space_group_name_Hall '-P 2ac 2ab'
_space_group_name_H-M_alt 'P b c a'
_symmetry_space_group_name_Hall '-P 2ac 2ab'
_symmetry_space_group_name_H-M 'P b c a'
_atom_sites_solution_hydrogens geom
_atom_sites_solution_primary direct
_atom_sites_solution_secondary difmap
_audit_creation_method SHELXL-2013
_cell_angle_alpha 90
_cell_angle_beta 90
_cell_angle_gamma 90
_cell_formula_units_Z 8
_cell_length_a 16.5415(9)
_cell_length_b 14.6600(11)
_cell_length_c 17.0026(12)
_cell_measurement_reflns_used 31949
_cell_measurement_temperature 193(2)
_cell_measurement_theta_max 27.58
_cell_measurement_theta_min 3.02
_cell_volume 4123.1(5)
_computing_cell_refinement
;
<i>RAPID AUTO</i> (Rigaku, 2006)
;
_computing_data_collection
;
<i>RAPID AUTO</i> (Rigaku, 2006)
;
_computing_data_reduction
;
<i>CrystalStructure</i> (Rigaku, 2010)
;
_computing_molecular_graphics
;
<i>ORTEP-3 for Windows</i> (Farrugia, 2012)
;
_computing_publication_material
;
SHELXL2013 (Sheldrick, 2015)
;
_computing_structure_refinement
;
SHELXL2013 (Sheldrick, 2015)
;
_computing_structure_solution
;
<i>Il Milione</i> (Burla <i>et al.</i>,  2007)
;
_diffrn_ambient_temperature 193(2)
_diffrn_detector_area_resol_mean 10.000
_diffrn_measured_fraction_theta_full 0.998
_diffrn_measured_fraction_theta_max 0.998
_diffrn_measurement_device_type 'Rigaku R-AXIS RAPID'
_diffrn_measurement_method \w
_diffrn_radiation_monochromator graphite
_diffrn_radiation_source 'fine-focus sealed tube'
_diffrn_radiation_type 'Mo K\a'
_diffrn_radiation_wavelength 0.71075
_diffrn_reflns_av_R_equivalents 0.0415
_diffrn_reflns_limit_h_max 21
_diffrn_reflns_limit_h_min -20
_diffrn_reflns_limit_k_max 18
_diffrn_reflns_limit_k_min -18
_diffrn_reflns_limit_l_max 22
_diffrn_reflns_limit_l_min -22
_diffrn_reflns_number 38163
_diffrn_reflns_theta_full 25.242
_diffrn_reflns_theta_max 27.485
_diffrn_reflns_theta_min 3.026
_exptl_absorpt_coefficient_mu 0.973
_exptl_absorpt_correction_T_max 0.8292
_exptl_absorpt_correction_T_min 0.6969
_exptl_absorpt_correction_type numerical
_exptl_absorpt_process_details
;
(NUMABS; Rigaku, 1999)
;
_exptl_crystal_colour yellow
_exptl_crystal_density_diffrn 1.572
_exptl_crystal_description block
_exptl_crystal_F_000 1968
_exptl_crystal_size_max 0.400
_exptl_crystal_size_mid 0.300
_exptl_crystal_size_min 0.200
_refine_diff_density_max 0.670
_refine_diff_density_min -0.346
_refine_ls_extinction_method none
_refine_ls_goodness_of_fit_ref 1.071
_refine_ls_hydrogen_treatment constr
_refine_ls_matrix_type full
_refine_ls_number_parameters 263
_refine_ls_number_reflns 4709
_refine_ls_number_restraints 0
_refine_ls_restrained_S_all 1.071
_refine_ls_R_factor_all 0.0258
_refine_ls_R_factor_gt 0.0237
_refine_ls_shift/su_max 0.001
_refine_ls_shift/su_mean 0.000
_refine_ls_structure_factor_coef Fsqd
_refine_ls_weighting_details 'w=1/[\s^2^(Fo^2^)+(0.0309P)^2^+1.6125P] where P=(Fo^2^+2Fc^2^)/3'
_refine_ls_weighting_scheme calc
_refine_ls_wR_factor_gt 0.0592
_refine_ls_wR_factor_ref 0.0602
_reflns_number_gt 4327
_reflns_number_total 4709
_reflns_threshold_expression 'I > 2\s(I)'
_cod_data_source_file is5448sup1.cif
_cod_data_source_block 1
_cod_database_code 2241615
_shelx_space_group_comment
;
The symmetry employed for this shelxl refinement is uniquely defined
by the following loop, which should always be used as a source of
symmetry information in preference to the above space-group names.
They are only intended as comments.
;
_shelx_estimated_absorpt_t_min 0.697
_shelx_estimated_absorpt_t_max 0.829
_shelxl_version_number .2013

loop_
_space_group_symop_operation_xyz
'x, y, z'
'-x+1/2, y+1/2, z'
'x, -y+1/2, z+1/2'
'-x+1/2, -y, z+1/2'
'-x, -y, -z'
'x-1/2, -y-1/2, -z'
'-x, y-1/2, -z-1/2'
'x-1/2, y, -z-1/2'

loop_
_atom_site_type_symbol
_atom_site_label
_atom_site_fract_x
_atom_site_fract_y
_atom_site_fract_z
_atom_site_U_iso_or_equiv
_atom_site_adp_type
_atom_site_calc_flag
_atom_site_occupancy
Rh Rh1 0.12078(2) 0.55701(2) 0.36161(2) 0.01986(5) Uani d 1
Cl Cl1 0.10904(2) 0.64708(3) 0.48498(2) 0.02906(9) Uani d 1
N N1 0.15175(8) 0.44472(8) 0.42460(8) 0.0238(3) Uani d 1
N N2 0.09842(8) 0.66466(9) 0.28773(8) 0.0235(3) Uani d 1
N N3 -0.00853(9) 0.53554(10) 0.36314(8) 0.0265(3) Uani d 1
C C1 0.09933(10) 0.38632(11) 0.45823(9) 0.0272(3) Uani d 1
H H1 0.0433 0.4006 0.4579 0.033 Uiso calc 1
C C2 0.12459(10) 0.30643(13) 0.49304(11) 0.0339(4) Uani d 1
H H2 0.0865 0.2662 0.5165 0.041 Uiso calc 1
C C3 0.20657(11) 0.28542(12) 0.49338(11) 0.0358(4) Uani d 1
H H3 0.2251 0.2298 0.5157 0.043 Uiso calc 1
C C4 0.26051(10) 0.34604(12) 0.46102(10) 0.0309(3) Uani d 1
H H4 0.3167 0.3329 0.4617 0.037 Uiso calc 1
C C5 0.23289(9) 0.42661(11) 0.42724(9) 0.0247(3) Uani d 1
C C6 0.28290(9) 0.49821(11) 0.39221(9) 0.0252(3) Uani d 1
C C7 0.36733(10) 0.49704(13) 0.39354(10) 0.0326(4) Uani d 1
H H7 0.3954 0.4472 0.4166 0.039 Uiso calc 1
C C8 0.40989(12) 0.56954(14) 0.36084(11) 0.0381(4) Uani d 1
H H8 0.4673 0.5693 0.3614 0.046 Uiso calc 1
C C9 0.36859(10) 0.64198(13) 0.32751(12) 0.0370(4) Uani d 1
H H9 0.3979 0.6915 0.3054 0.044 Uiso calc 1
C C10 0.28439(10) 0.64280(12) 0.32621(10) 0.0305(3) Uani d 1
H H10 0.2568 0.6929 0.3031 0.037 Uiso calc 1
C C11 0.24040(10) 0.57124(11) 0.35831(8) 0.0234(3) Uani d 1
C C12 0.07628(10) 0.74823(11) 0.31092(10) 0.0302(3) Uani d 1
H H12 0.0715 0.7604 0.3656 0.036 Uiso calc 1
C C13 0.06014(12) 0.81726(12) 0.25807(11) 0.0373(4) Uani d 1
H H13 0.0435 0.8758 0.2758 0.045 Uiso calc 1
C C14 0.06879(12) 0.79919(12) 0.17872(11) 0.0381(4) Uani d 1
H H14 0.0591 0.8459 0.1411 0.046 Uiso calc 1
C C15 0.09143(11) 0.71342(12) 0.15440(10) 0.0322(4) Uani d 1
H H15 0.0978 0.7007 0.1000 0.039 Uiso calc 1
C C16 0.10502(9) 0.64548(11) 0.20997(9) 0.0243(3) Uani d 1
C C17 0.12356(8) 0.54991(11) 0.19292(10) 0.0238(3) Uani d 1
C C18 0.12867(10) 0.51469(13) 0.11672(10) 0.0301(4) Uani d 1
H H18 0.1222 0.5540 0.0728 0.036 Uiso calc 1
C C19 0.14314(12) 0.42299(13) 0.10501(11) 0.0363(4) Uani d 1
H H19 0.1462 0.3990 0.0532 0.044 Uiso calc 1
C C20 0.15317(12) 0.36630(13) 0.16931(11) 0.0383(4) Uani d 1
H H20 0.1636 0.3033 0.1614 0.046 Uiso calc 1
C C21 0.14813(11) 0.40060(12) 0.24553(10) 0.0315(3) Uani d 1
H H21 0.1555 0.3607 0.2890 0.038 Uiso calc 1
C C22 0.13243(8) 0.49280(11) 0.25894(9) 0.0233(3) Uani d 1
C C23 -0.07658(11) 0.52843(12) 0.36004(9) 0.0285(3) Uani d 1
C C24 -0.16431(11) 0.51736(16) 0.35764(12) 0.0425(5) Uani d 1
H H24A -0.1903 0.5768 0.3653 0.051 Uiso calc 1
H H24B -0.1813 0.4756 0.3995 0.051 Uiso calc 1
H H24C -0.1802 0.4923 0.3065 0.051 Uiso calc 1

loop_
_atom_site_aniso_label
_atom_site_aniso_U_11
_atom_site_aniso_U_22
_atom_site_aniso_U_33
_atom_site_aniso_U_12
_atom_site_aniso_U_13
_atom_site_aniso_U_23
Rh1 0.01770(8) 0.02111(8) 0.02077(8) -0.00061(4) 0.00062(4) 0.00068(4)
Cl1 0.03143(19) 0.0321(2) 0.02369(18) -0.00410(15) 0.00318(15) -0.00310(15)
N1 0.0238(7) 0.0248(7) 0.0228(6) -0.0004(5) 0.0003(5) 0.0010(5)
N2 0.0213(6) 0.0243(7) 0.0249(6) -0.0005(5) -0.0002(5) 0.0017(5)
N3 0.0238(7) 0.0272(7) 0.0286(7) -0.0010(5) 0.0007(5) 0.0000(5)
C1 0.0245(7) 0.0302(8) 0.0268(8) -0.0028(6) 0.0017(6) 0.0020(6)
C2 0.0350(9) 0.0313(9) 0.0355(9) -0.0043(7) 0.0047(7) 0.0069(7)
C3 0.0401(10) 0.0285(9) 0.0386(9) 0.0051(7) 0.0012(8) 0.0085(7)
C4 0.0276(8) 0.0321(9) 0.0329(8) 0.0057(6) 0.0000(7) 0.0029(7)
C5 0.0231(8) 0.0277(8) 0.0233(7) 0.0014(6) 0.0011(6) -0.0003(6)
C6 0.0220(7) 0.0296(8) 0.0241(7) 0.0004(6) 0.0009(6) -0.0008(6)
C7 0.0225(8) 0.0409(10) 0.0345(9) 0.0027(7) 0.0017(7) 0.0017(8)
C8 0.0189(9) 0.0473(12) 0.0480(12) -0.0035(7) 0.0055(7) 0.0016(8)
C9 0.0274(8) 0.0365(10) 0.0470(11) -0.0098(7) 0.0076(8) 0.0027(8)
C10 0.0266(8) 0.0292(8) 0.0356(9) -0.0032(6) 0.0024(7) 0.0010(7)
C11 0.0195(7) 0.0275(8) 0.0232(7) -0.0026(6) 0.0028(6) -0.0028(6)
C12 0.0353(8) 0.0276(8) 0.0275(8) 0.0017(7) -0.0012(7) -0.0011(6)
C13 0.0496(11) 0.0245(8) 0.0377(9) 0.0061(7) -0.0038(8) 0.0000(7)
C14 0.0524(11) 0.0283(9) 0.0336(9) 0.0017(8) -0.0068(8) 0.0070(7)
C15 0.0389(10) 0.0328(9) 0.0248(8) -0.0019(7) -0.0012(7) 0.0041(7)
C16 0.0200(7) 0.0274(8) 0.0254(7) -0.0016(6) -0.0008(6) 0.0011(6)
C17 0.0184(7) 0.0268(8) 0.0261(8) -0.0007(5) -0.0003(6) -0.0006(6)
C18 0.0299(8) 0.0361(10) 0.0243(8) 0.0018(7) 0.0008(6) -0.0006(7)
C19 0.0409(10) 0.0388(10) 0.0291(9) 0.0022(8) 0.0017(8) -0.0089(7)
C20 0.0463(11) 0.0282(9) 0.0403(10) 0.0030(8) 0.0018(9) -0.0077(7)
C21 0.0360(9) 0.0275(9) 0.0308(8) 0.0009(7) 0.0012(7) -0.0005(7)
C22 0.0194(7) 0.0260(8) 0.0244(7) -0.0020(5) 0.0010(6) -0.0015(6)
C23 0.0276(9) 0.0283(9) 0.0296(8) -0.0005(7) 0.0000(6) 0.0006(6)
C24 0.0220(9) 0.0547(13) 0.0507(12) -0.0032(8) -0.0031(8) 0.0034(9)

loop_
_atom_type_symbol
_atom_type_description
_atom_type_scat_dispersion_real
_atom_type_scat_dispersion_imag
_atom_type_scat_source
Rh Rh -1.1178 0.9187 'International Tables Vol C Tables 4.2.6.8 and 6.1.1.4'
Cl Cl 0.1484 0.1585 'International Tables Vol C Tables 4.2.6.8 and 6.1.1.4'
N N 0.0061 0.0033 'International Tables Vol C Tables 4.2.6.8 and 6.1.1.4'
C C 0.0033 0.0016 'International Tables Vol C Tables 4.2.6.8 and 6.1.1.4'
H H 0.0000 0.0000 'International Tables Vol C Tables 4.2.6.8 and 6.1.1.4'

loop_
_geom_angle_atom_site_label_1
_geom_angle_atom_site_label_2
_geom_angle_atom_site_label_3
_geom_angle
C11 Rh1 C22 85.91(6)
C11 Rh1 N1 81.31(6)
C22 Rh1 N1 93.13(6)
C11 Rh1 N2 94.67(6)
C22 Rh1 N2 81.05(6)
N1 Rh1 N2 173.19(5)
C11 Rh1 N3 177.47(6)
C22 Rh1 N3 92.15(5)
N1 Rh1 N3 97.20(5)
N2 Rh1 N3 86.62(5)
C11 Rh1 Cl1 92.62(4)
C22 Rh1 Cl1 176.01(5)
N1 Rh1 Cl1 90.30(4)
N2 Rh1 Cl1 95.40(4)
N3 Rh1 Cl1 89.42(4)
C1 N1 C5 119.62(14)
C1 N1 Rh1 125.26(11)
C5 N1 Rh1 114.97(10)
C12 N2 C16 119.94(14)
C12 N2 Rh1 124.99(11)
C16 N2 Rh1 115.03(11)
C23 N3 Rh1 175.44(14)
N1 C1 C2 121.87(15)
N1 C1 H1 119.1
C2 C1 H1 119.1
C1 C2 C3 119.09(16)
C1 C2 H2 120.5
C3 C2 H2 120.5
C4 C3 C2 119.22(16)
C4 C3 H3 120.4
C2 C3 H3 120.4
C3 C4 C5 120.08(15)
C3 C4 H4 120.0
C5 C4 H4 120.0
N1 C5 C4 120.04(15)
N1 C5 C6 113.69(14)
C4 C5 C6 126.28(15)
C7 C6 C11 121.09(15)
C7 C6 C5 123.36(15)
C11 C6 C5 115.52(14)
C8 C7 C6 119.36(17)
C8 C7 H7 120.3
C6 C7 H7 120.3
C9 C8 C7 120.01(17)
C9 C8 H8 120.0
C7 C8 H8 120.0
C8 C9 C10 120.43(17)
C8 C9 H9 119.8
C10 C9 H9 119.8
C11 C10 C9 120.75(17)
C11 C10 H10 119.6
C9 C10 H10 119.6
C10 C11 C6 118.35(15)
C10 C11 Rh1 127.68(13)
C6 C11 Rh1 113.96(11)
N2 C12 C13 122.19(16)
N2 C12 H12 118.9
C13 C12 H12 118.9
C12 C13 C14 118.37(16)
C12 C13 H13 120.8
C14 C13 H13 120.8
C15 C14 C13 119.78(16)
C15 C14 H14 120.1
C13 C14 H14 120.1
C14 C15 C16 119.62(16)
C14 C15 H15 120.2
C16 C15 H15 120.2
N2 C16 C15 120.05(15)
N2 C16 C17 114.12(14)
C15 C16 C17 125.79(15)
C18 C17 C22 120.88(15)
C18 C17 C16 123.39(15)
C22 C17 C16 115.67(15)
C19 C18 C17 120.29(17)
C19 C18 H18 119.9
C17 C18 H18 119.9
C18 C19 C20 119.47(17)
C18 C19 H19 120.3
C20 C19 H19 120.3
C19 C20 C21 120.76(17)
C19 C20 H20 119.6
C21 C20 H20 119.6
C20 C21 C22 120.86(16)
C20 C21 H21 119.6
C22 C21 H21 119.6
C21 C22 C17 117.72(14)
C21 C22 Rh1 128.23(12)
C17 C22 Rh1 114.05(12)
N3 C23 C24 178.48(19)
C23 C24 H24A 109.5
C23 C24 H24B 109.5
H24A C24 H24B 109.5
C23 C24 H24C 109.5
H24A C24 H24C 109.5
H24B C24 H24C 109.5

loop_
_geom_bond_atom_site_label_1
_geom_bond_atom_site_label_2
_geom_bond_distance
Rh1 C11 1.9904(16)
Rh1 C22 1.9926(15)
Rh1 N1 2.0296(13)
Rh1 N2 2.0507(13)
Rh1 N3 2.1621(14)
Rh1 Cl1 2.4862(4)
N1 C1 1.346(2)
N1 C5 1.369(2)
N2 C12 1.338(2)
N2 C16 1.356(2)
N3 C23 1.132(2)
C1 C2 1.377(2)
C1 H1 0.9500
C2 C3 1.391(2)
C2 H2 0.9500
C3 C4 1.374(2)
C3 H3 0.9500
C4 C5 1.391(2)
C4 H4 0.9500
C5 C6 1.463(2)
C6 C7 1.397(2)
C6 C11 1.405(2)
C7 C8 1.391(3)
C7 H7 0.9500
C8 C9 1.384(3)
C8 H8 0.9500
C9 C10 1.393(2)
C9 H9 0.9500
C10 C11 1.388(2)
C10 H10 0.9500
C12 C13 1.379(2)
C12 H12 0.9500
C13 C14 1.382(3)
C13 H13 0.9500
C14 C15 1.376(3)
C14 H14 0.9500
C15 C16 1.391(2)
C15 H15 0.9500
C16 C17 1.463(2)
C17 C18 1.397(2)
C17 C22 1.408(2)
C18 C19 1.380(3)
C18 H18 0.9500
C19 C20 1.383(3)
C19 H19 0.9500
C20 C21 1.393(2)
C20 H20 0.9500
C21 C22 1.395(2)
C21 H21 0.9500
C23 C24 1.461(3)
C24 H24A 0.9800
C24 H24B 0.9800
C24 H24C 0.9800

loop_
_geom_hbond_atom_site_label_D
_geom_hbond_atom_site_label_H
_geom_hbond_atom_site_label_A
_geom_hbond_site_symmetry_A
_geom_hbond_distance_DH
_geom_hbond_distance_HA
_geom_hbond_distance_DA
_geom_hbond_angle_DHA
C1 H1 Cl1 5_566 0.95 2.79 3.613(2) 145
C14 H14 Cl1 3_564 0.95 2.78 3.452(2) 128

loop_
_geom_torsion_atom_site_label_1
_geom_torsion_atom_site_label_2
_geom_torsion_atom_site_label_3
_geom_torsion_atom_site_label_4
_geom_torsion
C5 N1 C1 C2 -2.5(2)
Rh1 N1 C1 C2 173.05(13)
N1 C1 C2 C3 -0.1(3)
C1 C2 C3 C4 1.9(3)
C2 C3 C4 C5 -1.1(3)
C1 N1 C5 C4 3.2(2)
Rh1 N1 C5 C4 -172.74(12)
C1 N1 C5 C6 -176.83(14)
Rh1 N1 C5 C6 7.22(17)
C3 C4 C5 N1 -1.5(2)
C3 C4 C5 C6 178.60(16)
N1 C5 C6 C7 175.24(15)
C4 C5 C6 C7 -4.8(3)
N1 C5 C6 C11 -3.0(2)
C4 C5 C6 C11 176.96(16)
C11 C6 C7 C8 0.1(3)
C5 C6 C7 C8 -178.03(16)
C6 C7 C8 C9 0.1(3)
C7 C8 C9 C10 -0.2(3)
C8 C9 C10 C11 0.1(3)
C9 C10 C11 C6 0.1(2)
C9 C10 C11 Rh1 -178.98(14)
C7 C6 C11 C10 -0.2(2)
C5 C6 C11 C10 178.05(14)
C7 C6 C11 Rh1 179.01(13)
C5 C6 C11 Rh1 -2.72(17)
C16 N2 C12 C13 -0.5(2)
Rh1 N2 C12 C13 -178.34(13)
N2 C12 C13 C14 -1.2(3)
C12 C13 C14 C15 1.3(3)
C13 C14 C15 C16 0.3(3)
C12 N2 C16 C15 2.2(2)
Rh1 N2 C16 C15 -179.80(12)
C12 N2 C16 C17 -175.52(14)
Rh1 N2 C16 C17 2.54(16)
C14 C15 C16 N2 -2.1(3)
C14 C15 C16 C17 175.30(16)
N2 C16 C17 C18 176.48(14)
C15 C16 C17 C18 -1.0(2)
N2 C16 C17 C22 -0.54(19)
C15 C16 C17 C22 -178.06(15)
C22 C17 C18 C19 -0.5(2)
C16 C17 C18 C19 -177.33(15)
C17 C18 C19 C20 -0.5(3)
C18 C19 C20 C21 0.6(3)
C19 C20 C21 C22 0.3(3)
C20 C21 C22 C17 -1.3(2)
C20 C21 C22 Rh1 178.95(14)
C18 C17 C22 C21 1.3(2)
C16 C17 C22 C21 178.43(14)
C18 C17 C22 Rh1 -178.86(11)
C16 C17 C22 Rh1 -1.75(16)

_cod_database_fobs_code 2241615
